data_2241310
loop_
_publ_author_name
'Mohamed, Shaaban K.'
'Mague, Joel T.'
'Akkurt, Mehmet'
'Albayati, Mustafa R.'
'Mohamed, Alaa F.'

_publ_section_title
;
 Crystal structure of
 1-(2,4-dinitrophenyl)-3,5-diphenyl-1<i>H</i>-pyrazole
;
_journal_coeditor_code QM2114
_journal_issue 12
_journal_name_full 'Acta Crystallographica Section E'
_journal_page_first o931
_journal_page_last o932
_journal_paper_doi 10.1107/S2056989015021350
_journal_volume 71
_journal_year 2015
_chemical_formula_iupac 'C21 H14 N4 O4'
_chemical_formula_moiety 'C21 H14 N4 O4'
_chemical_formula_sum 'C21 H14 N4 O4'
_chemical_formula_weight 386.36
_chemical_name_systematic
;
1-(2,4-Dinitrophenyl)-3,5-diphenyl-1<i>H</i>-pyrazole
;
_space_group_crystal_system orthorhombic
_space_group_IT_number 19
_space_group_name_Hall 'P 2ac 2ab'
_space_group_name_H-M_alt 'P 21 21 21'
_symmetry_space_group_name_Hall 'P 2ac 2ab'
_symmetry_space_group_name_H-M 'P 21 21 21'
_atom_sites_solution_hydrogens geom
_atom_sites_solution_primary direct
_atom_sites_solution_secondary difmap
_audit_creation_method SHELXL-2014/7
_cell_angle_alpha 90
_cell_angle_beta 90
_cell_angle_gamma 90
_cell_formula_units_Z 4
_cell_length_a 7.2170(5)
_cell_length_b 12.9467(10)
_cell_length_c 19.3006(14)
_cell_measurement_reflns_used 4944
_cell_measurement_temperature 150(2)
_cell_measurement_theta_max 24.1223
_cell_measurement_theta_min 2.6324
_cell_volume 1803.4(2)
_computing_cell_refinement
;
<i>SAINT</i> (Bruker, 2015)
;
_computing_data_collection
;
<i>APEX2</i> (Bruker, 2015)
;
_computing_data_reduction
;
<i>SAINT</i> (Bruker, 2015)
;
_computing_molecular_graphics
;
<i>DIAMOND</i> (Brandenburg & Putz, 2012)
;
_computing_publication_material
;
<i>SHELXTL</i> (Sheldrick, 2008)
;
_computing_structure_refinement
;
<i>SHELXL2014</i> (Sheldrick, 2015b)
;
_computing_structure_solution
;
<i>SHELXT</i> (Sheldrick, 2015a)
;
_diffrn_ambient_temperature 150(2)
_diffrn_detector_area_resol_mean 8.3333
_diffrn_measured_fraction_theta_full 0.996
_diffrn_measured_fraction_theta_max 0.972
_diffrn_measurement_device_type 'Bruker SMART APEX CCD'
_diffrn_measurement_method '\f and \w scans'
_diffrn_radiation_monochromator graphite
_diffrn_radiation_type MoK\a
_diffrn_radiation_wavelength 0.71073
_diffrn_reflns_av_R_equivalents 0.0451
_diffrn_reflns_limit_h_max 9
_diffrn_reflns_limit_h_min -9
_diffrn_reflns_limit_k_max 16
_diffrn_reflns_limit_k_min -17
_diffrn_reflns_limit_l_max 26
_diffrn_reflns_limit_l_min -26
_diffrn_reflns_number 17283
_diffrn_reflns_theta_full 28.500
_diffrn_reflns_theta_max 29.138
_diffrn_reflns_theta_min 1.894
_exptl_absorpt_coefficient_mu 0.102
_exptl_absorpt_correction_T_max 0.98
_exptl_absorpt_correction_T_min 0.78
_exptl_absorpt_correction_type multi-scan
_exptl_absorpt_process_details
;
(<i>SADABS</i>; Bruker, 2015)
;
_exptl_crystal_colour yellow-orange
_exptl_crystal_density_diffrn 1.423
_exptl_crystal_density_method 'not measured'
_exptl_crystal_description block
_exptl_crystal_F_000 800
_exptl_crystal_size_max 0.180
_exptl_crystal_size_mid 0.180
_exptl_crystal_size_min 0.170
_refine_diff_density_max 0.208
_refine_diff_density_min -0.172
_refine_ls_abs_structure_details
;
Flack <i>x</i> determined using 1193 quotients
[(<i>I</i>^+^)-(<i>I</i>^-^)]/[(<i>I</i>^+^)+(<i>I</i>^-^)]
(Parsons <i>et al.</i>, 2013)
;
_refine_ls_abs_structure_Flack -0.3(8)
_refine_ls_extinction_method none
_refine_ls_goodness_of_fit_ref 1.029
_refine_ls_hydrogen_treatment constr
_refine_ls_matrix_type full
_refine_ls_number_parameters 262
_refine_ls_number_reflns 4635
_refine_ls_number_restraints 0
_refine_ls_restrained_S_all 1.029
_refine_ls_R_factor_all 0.0669
_refine_ls_R_factor_gt 0.0421
_refine_ls_shift/su_max 0.000
_refine_ls_shift/su_mean 0.000
_refine_ls_structure_factor_coef Fsqd
_refine_ls_weighting_details 'w=1/[\s^2^(Fo^2^)+(0.0375P)^2^] where P=(Fo^2^+2Fc^2^)/3'
_refine_ls_weighting_scheme calc
_refine_ls_wR_factor_gt 0.0888
_refine_ls_wR_factor_ref 0.0964
_reflns_number_gt 3401
_reflns_number_total 4635
_reflns_threshold_expression 'I > 2\s(I)'
_cod_data_source_file qm2114sup1.cif
_cod_data_source_block I
_cod_database_code 2241310
_shelx_space_group_comment
;
The symmetry employed for this shelxl refinement is uniquely defined
by the following loop, which should always be used as a source of
symmetry information in preference to the above space-group names.
They are only intended as comments.
;
_shelx_estimated_absorpt_t_min 0.982
_shelx_estimated_absorpt_t_max 0.983

loop_
_space_group_symop_operation_xyz
'x, y, z'
'-x+1/2, -y, z+1/2'
'-x, y+1/2, -z+1/2'
'x+1/2, -y+1/2, -z'

loop_
_atom_site_type_symbol
_atom_site_label
_atom_site_fract_x
_atom_site_fract_y
_atom_site_fract_z
_atom_site_U_iso_or_equiv
_atom_site_adp_type
_atom_site_calc_flag
_atom_site_occupancy
O O1 0.0335(2) 0.48865(13) 0.50537(9) 0.0369(4) Uani d 1
O O2 0.1081(3) 0.56459(13) 0.40944(10) 0.0466(5) Uani d 1
O O3 0.1707(3) 0.33782(17) 0.21292(9) 0.0617(6) Uani d 1
O O4 0.2274(3) 0.17545(18) 0.22859(9) 0.0625(6) Uani d 1
N N1 0.2445(3) 0.26495(13) 0.58248(9) 0.0280(4) Uani d 1
N N2 0.3024(2) 0.33719(12) 0.53522(9) 0.0261(4) Uani d 1
N N3 0.1040(2) 0.48950(14) 0.44764(10) 0.0319(4) Uani d 1
N N4 0.2043(3) 0.2633(2) 0.24971(11) 0.0464(6) Uani d 1
C C1 0.3782(3) 0.42265(15) 0.56610(11) 0.0268(5) Uani d 1
C C2 0.3640(3) 0.40575(17) 0.63603(11) 0.0284(5) Uani d 1
H H2 0.4021 0.4511 0.6720 0.034 Uiso calc 1
C C3 0.2814(3) 0.30750(17) 0.64398(11) 0.0279(5) Uani d 1
C C4 0.4636(3) 0.50690(16) 0.52632(11) 0.0260(5) Uani d 1
C C5 0.5697(3) 0.48621(18) 0.46740(12) 0.0305(5) Uani d 1
H H5 0.5917 0.4167 0.4539 0.037 Uiso calc 1
C C6 0.6430(3) 0.56641(17) 0.42857(12) 0.0334(5) Uani d 1
H H6 0.7123 0.5519 0.3879 0.040 Uiso calc 1
C C7 0.6152(3) 0.66760(18) 0.44903(13) 0.0377(6) Uani d 1
H H7 0.6639 0.7226 0.4220 0.045 Uiso calc 1
C C8 0.5167(4) 0.68884(19) 0.50876(13) 0.0379(6) Uani d 1
H H8 0.5010 0.7583 0.5235 0.045 Uiso calc 1
C C9 0.4406(3) 0.60891(17) 0.54720(12) 0.0338(5) Uani d 1
H H9 0.3723 0.6239 0.5881 0.041 Uiso calc 1
C C10 0.2384(3) 0.24957(17) 0.70755(11) 0.0297(5) Uani d 1
C C11 0.2507(3) 0.29519(19) 0.77262(12) 0.0377(6) Uani d 1
H H11 0.2866 0.3656 0.7764 0.045 Uiso calc 1
C C12 0.2113(4) 0.2394(2) 0.83180(13) 0.0456(7) Uani d 1
H H12 0.2220 0.2715 0.8759 0.055 Uiso calc 1
C C13 0.1569(4) 0.1382(2) 0.82749(13) 0.0459(7) Uani d 1
H H13 0.1295 0.1004 0.8684 0.055 Uiso calc 1
C C14 0.1421(4) 0.0917(2) 0.76378(14) 0.0491(7) Uani d 1
H H14 0.1038 0.0217 0.7605 0.059 Uiso calc 1
C C15 0.1830(4) 0.14687(18) 0.70429(13) 0.0413(6) Uani d 1
H H15 0.1731 0.1139 0.6605 0.050 Uiso calc 1
C C16 0.2618(3) 0.31836(16) 0.46461(10) 0.0254(4) Uani d 1
C C17 0.1820(3) 0.39223(16) 0.42117(11) 0.0277(5) Uani d 1
C C18 0.1647(3) 0.37515(18) 0.35076(12) 0.0329(5) Uani d 1
H H18 0.1168 0.4271 0.3210 0.040 Uiso calc 1
C C19 0.2188(3) 0.28098(18) 0.32499(11) 0.0328(5) Uani d 1
C C20 0.2869(3) 0.20328(18) 0.36702(12) 0.0332(5) Uani d 1
H H20 0.3171 0.1376 0.3482 0.040 Uiso calc 1
C C21 0.3104(3) 0.22280(16) 0.43688(11) 0.0293(5) Uani d 1
H H21 0.3600 0.1707 0.4662 0.035 Uiso calc 1

loop_
_atom_site_aniso_label
_atom_site_aniso_U_11
_atom_site_aniso_U_22
_atom_site_aniso_U_33
_atom_site_aniso_U_12
_atom_site_aniso_U_13
_atom_site_aniso_U_23
O1 0.0335(9) 0.0348(10) 0.0423(10) 0.0026(7) 0.0025(8) 0.0002(8)
O2 0.0523(11) 0.0286(9) 0.0588(11) 0.0032(8) -0.0003(10) 0.0159(9)
O3 0.0703(13) 0.0840(15) 0.0308(10) -0.0060(12) -0.0092(9) 0.0152(10)
O4 0.0708(14) 0.0772(15) 0.0394(11) 0.0100(12) -0.0055(10) -0.0219(10)
N1 0.0297(10) 0.0279(10) 0.0264(9) -0.0008(8) -0.0002(8) 0.0051(8)
N2 0.0293(9) 0.0228(9) 0.0261(9) -0.0012(8) -0.0007(7) 0.0017(7)
N3 0.0264(9) 0.0276(10) 0.0418(12) -0.0005(8) -0.0052(9) 0.0052(9)
N4 0.0402(12) 0.0702(17) 0.0289(12) -0.0053(12) -0.0022(9) -0.0018(12)
C1 0.0261(11) 0.0231(11) 0.0313(12) 0.0014(9) -0.0008(9) -0.0022(9)
C2 0.0300(11) 0.0255(11) 0.0297(11) -0.0004(9) -0.0019(10) -0.0021(9)
C3 0.0276(11) 0.0303(12) 0.0256(11) 0.0037(9) -0.0006(9) -0.0009(9)
C4 0.0235(11) 0.0260(12) 0.0286(11) -0.0011(9) -0.0032(9) -0.0004(9)
C5 0.0279(12) 0.0264(12) 0.0372(13) 0.0003(9) -0.0004(10) -0.0019(10)
C6 0.0280(12) 0.0363(13) 0.0360(13) -0.0027(10) 0.0023(10) 0.0017(11)
C7 0.0347(12) 0.0318(13) 0.0467(14) -0.0085(10) -0.0016(12) 0.0058(11)
C8 0.0421(14) 0.0253(13) 0.0462(15) -0.0045(11) -0.0027(11) -0.0031(11)
C9 0.0396(13) 0.0282(12) 0.0335(12) -0.0011(10) 0.0005(11) -0.0059(11)
C10 0.0274(11) 0.0340(13) 0.0278(11) 0.0006(10) -0.0014(10) 0.0005(10)
C11 0.0420(14) 0.0382(14) 0.0329(13) -0.0083(11) 0.0034(11) -0.0026(10)
C12 0.0544(17) 0.0531(16) 0.0293(13) -0.0042(14) 0.0032(12) -0.0003(12)
C13 0.0553(17) 0.0519(17) 0.0304(14) -0.0078(14) 0.0004(12) 0.0116(12)
C14 0.0721(19) 0.0360(15) 0.0394(14) -0.0103(14) -0.0031(14) 0.0091(12)
C15 0.0616(16) 0.0329(13) 0.0293(12) -0.0054(12) -0.0031(12) 0.0015(10)
C16 0.0234(10) 0.0264(11) 0.0265(11) -0.0034(9) -0.0013(9) 0.0024(9)
C17 0.0257(11) 0.0255(11) 0.0320(12) -0.0043(9) -0.0007(9) 0.0029(10)
C18 0.0300(12) 0.0364(13) 0.0324(12) -0.0055(10) -0.0040(10) 0.0092(10)
C19 0.0315(12) 0.0430(14) 0.0240(11) -0.0077(11) -0.0020(10) 0.0011(10)
C20 0.0321(12) 0.0335(13) 0.0340(13) -0.0033(10) 0.0014(10) -0.0056(10)
C21 0.0294(12) 0.0288(12) 0.0296(12) -0.0015(9) -0.0025(9) 0.0022(9)

loop_
_atom_type_symbol
_atom_type_description
_atom_type_scat_dispersion_real
_atom_type_scat_dispersion_imag
_atom_type_scat_source
C C 0.0033 0.0016 'International Tables Vol C Tables 4.2.6.8 and 6.1.1.4'
H H 0.0000 0.0000 'International Tables Vol C Tables 4.2.6.8 and 6.1.1.4'
N N 0.0061 0.0033 'International Tables Vol C Tables 4.2.6.8 and 6.1.1.4'
O O 0.0106 0.0060 'International Tables Vol C Tables 4.2.6.8 and 6.1.1.4'

loop_
_geom_angle_atom_site_label_1
_geom_angle_atom_site_label_2
_geom_angle_atom_site_label_3
_geom_angle
C3 N1 N2 104.42(17)
C1 N2 N1 112.51(17)
C1 N2 C16 129.82(17)
N1 N2 C16 117.39(16)
O2 N3 O1 124.5(2)
O2 N3 C17 117.58(19)
O1 N3 C17 117.85(17)
O4 N4 O3 124.7(2)
O4 N4 C19 117.7(2)
O3 N4 C19 117.6(2)
N2 C1 C2 105.63(19)
N2 C1 C4 122.64(19)
C2 C1 C4 131.6(2)
C1 C2 C3 106.38(19)
C1 C2 H2 126.8
C3 C2 H2 126.8
N1 C3 C2 111.04(18)
N1 C3 C10 119.27(18)
C2 C3 C10 129.68(19)
C9 C4 C5 118.9(2)
C9 C4 C1 120.2(2)
C5 C4 C1 120.87(19)
C6 C5 C4 120.4(2)
C6 C5 H5 119.8
C4 C5 H5 119.8
C7 C6 C5 120.0(2)
C7 C6 H6 120.0
C5 C6 H6 120.0
C8 C7 C6 120.1(2)
C8 C7 H7 120.0
C6 C7 H7 120.0
C7 C8 C9 120.1(2)
C7 C8 H8 120.0
C9 C8 H8 120.0
C8 C9 C4 120.4(2)
C8 C9 H9 119.8
C4 C9 H9 119.8
C15 C10 C11 117.7(2)
C15 C10 C3 120.71(19)
C11 C10 C3 121.5(2)
C12 C11 C10 120.8(2)
C12 C11 H11 119.6
C10 C11 H11 119.6
C13 C12 C11 120.6(2)
C13 C12 H12 119.7
C11 C12 H12 119.7
C12 C13 C14 119.7(2)
C12 C13 H13 120.1
C14 C13 H13 120.1
C13 C14 C15 120.0(2)
C13 C14 H14 120.0
C15 C14 H14 120.0
C14 C15 C10 121.2(2)
C14 C15 H15 119.4
C10 C15 H15 119.4
C21 C16 C17 118.79(19)
C21 C16 N2 118.11(18)
C17 C16 N2 123.06(18)
C18 C17 C16 121.2(2)
C18 C17 N3 116.36(19)
C16 C17 N3 122.39(18)
C19 C18 C17 118.2(2)
C19 C18 H18 120.9
C17 C18 H18 120.9
C18 C19 C20 122.3(2)
C18 C19 N4 118.3(2)
C20 C19 N4 119.4(2)
C21 C20 C19 118.9(2)
C21 C20 H20 120.6
C19 C20 H20 120.6
C20 C21 C16 120.4(2)
C20 C21 H21 119.8
C16 C21 H21 119.8

loop_
_geom_bond_atom_site_label_1
_geom_bond_atom_site_label_2
_geom_bond_distance
O1 N3 1.225(2)
O2 N3 1.220(2)
O3 N4 1.222(3)
O4 N4 1.220(3)
N1 C3 1.335(3)
N1 N2 1.372(2)
N2 C1 1.371(3)
N2 C16 1.415(3)
N3 C17 1.471(3)
N4 C19 1.475(3)
C1 C2 1.371(3)
C1 C4 1.469(3)
C2 C3 1.413(3)
C2 H2 0.9500
C3 C10 1.471(3)
C4 C9 1.391(3)
C4 C5 1.397(3)
C5 C6 1.385(3)
C5 H5 0.9500
C6 C7 1.383(3)
C6 H6 0.9500
C7 C8 1.382(3)
C7 H7 0.9500
C8 C9 1.387(3)
C8 H8 0.9500
C9 H9 0.9500
C10 C15 1.390(3)
C10 C11 1.391(3)
C11 C12 1.381(3)
C11 H11 0.9500
C12 C13 1.371(4)
C12 H12 0.9500
C13 C14 1.373(4)
C13 H13 0.9500
C14 C15 1.384(3)
C14 H14 0.9500
C15 H15 0.9500
C16 C21 1.393(3)
C16 C17 1.396(3)
C17 C18 1.382(3)
C18 C19 1.373(3)
C18 H18 0.9500
C19 C20 1.383(3)
C20 C21 1.382(3)
C20 H20 0.9500
C21 H21 0.9500

loop_
_geom_hbond_atom_site_label_D
_geom_hbond_atom_site_label_H
_geom_hbond_atom_site_label_A
_geom_hbond_site_symmetry_A
_geom_hbond_distance_DH
_geom_hbond_distance_HA
_geom_hbond_distance_DA
_geom_hbond_angle_DHA
C21 H21 O1 4_556 0.95 2.48 3.366(3) 156

loop_
_geom_torsion_atom_site_label_1
_geom_torsion_atom_site_label_2
_geom_torsion_atom_site_label_3
_geom_torsion_atom_site_label_4
_geom_torsion
C3 N1 N2 C1 1.4(2)
C3 N1 N2 C16 -173.15(17)
N1 N2 C1 C2 -1.6(2)
C16 N2 C1 C2 172.1(2)
N1 N2 C1 C4 174.98(19)
C16 N2 C1 C4 -11.4(3)
N2 C1 C2 C3 1.1(2)
C4 C1 C2 C3 -175.0(2)
N2 N1 C3 C2 -0.6(2)
N2 N1 C3 C10 -179.24(18)
C1 C2 C3 N1 -0.3(2)
C1 C2 C3 C10 178.1(2)
N2 C1 C4 C9 142.0(2)
C2 C1 C4 C9 -42.4(4)
N2 C1 C4 C5 -38.4(3)
C2 C1 C4 C5 137.2(3)
C9 C4 C5 C6 -3.2(3)
C1 C4 C5 C6 177.2(2)
C4 C5 C6 C7 1.6(3)
C5 C6 C7 C8 1.0(4)
C6 C7 C8 C9 -2.0(4)
C7 C8 C9 C4 0.4(4)
C5 C4 C9 C8 2.2(3)
C1 C4 C9 C8 -178.2(2)
N1 C3 C10 C15 8.4(3)
C2 C3 C10 C15 -169.9(2)
N1 C3 C10 C11 -171.3(2)
C2 C3 C10 C11 10.4(4)
C15 C10 C11 C12 0.8(4)
C3 C10 C11 C12 -179.5(2)
C10 C11 C12 C13 -0.8(4)
C11 C12 C13 C14 0.3(4)
C12 C13 C14 C15 0.3(5)
C13 C14 C15 C10 -0.3(4)
C11 C10 C15 C14 -0.2(4)
C3 C10 C15 C14 -179.9(3)
C1 N2 C16 C21 135.4(2)
N1 N2 C16 C21 -51.2(3)
C1 N2 C16 C17 -42.3(3)
N1 N2 C16 C17 131.2(2)
C21 C16 C17 C18 -5.3(3)
N2 C16 C17 C18 172.3(2)
C21 C16 C17 N3 171.68(19)
N2 C16 C17 N3 -10.7(3)
O2 N3 C17 C18 -32.5(3)
O1 N3 C17 C18 144.9(2)
O2 N3 C17 C16 150.3(2)
O1 N3 C17 C16 -32.3(3)
C16 C17 C18 C19 3.6(3)
N3 C17 C18 C19 -173.60(19)
C17 C18 C19 C20 0.8(3)
C17 C18 C19 N4 -178.7(2)
O4 N4 C19 C18 -169.8(2)
O3 N4 C19 C18 10.5(3)
O4 N4 C19 C20 10.6(3)
O3 N4 C19 C20 -169.1(2)
C18 C19 C20 C21 -3.4(3)
N4 C19 C20 C21 176.2(2)
C19 C20 C21 C16 1.6(3)
C17 C16 C21 C20 2.7(3)
N2 C16 C21 C20 -175.03(19)

_cod_database_fobs_code 2241310
